data_4343808
loop_
_publ_author_name
'Bassil, B.S.'
'Kortz, U.'
'Keita, B.'
'Tigan, A.S.'
'Clemente-Juan, J.M.'
'de Oliveira, P.'
'Nadjo, L.'

_publ_section_title
;
 Cobalt containing silicotungstate sandwich dimer [{Co3 (B-beta-Si W9 O33
 (O H)) (B-beta-Si W8 O29 (O H)2)}2](22-)
;
_journal_name_full 'Inorganic Chemistry'
_journal_page_first 9360
_journal_page_last 9368
_journal_volume 44
_journal_year 2005
_chemical_formula_sum 'Co6 K10 Na2 O179 Si4 W34'
_chemical_name_systematic
;
K10 Na12 ((Co3 (Si W9 O33 (O H)) (Si W8 O29 (O H)2))2) (H2 O)49
;
_space_group_IT_number 14
_symmetry_space_group_name_Hall '-P 2yn'
_symmetry_space_group_name_H-M 'P 1 21/n 1'
_cell_angle_alpha 90
_cell_angle_beta 102.175
_cell_angle_gamma 90
_cell_formula_units_Z 4
_cell_length_a 19.9466
_cell_length_b 24.6607
_cell_length_c 34.0978
_cell_volume 16395.360
_citation_journal_id_ASTM INOCAJ
_cod_data_source_file Bassil_INOCAJ_2005_659.cif
_cod_data_source_block Co6K10Na2O179Si4W34
_cod_original_cell_volume 16395.36
_cod_original_sg_symbol_Hall '-P 2ybc (x-z,y,z)'
_cod_database_code 4343808

loop_
_symmetry_equiv_pos_as_xyz
x,y,z
-x+1/2,y+1/2,-z+1/2
-x,-y,-z
x-1/2,-y-1/2,z-1/2

loop_
_atom_site_label
_atom_site_type_symbol
_atom_site_fract_x
_atom_site_fract_y
_atom_site_fract_z
_atom_site_occupancy
_atom_site_U_iso_or_equiv
O108 O-2 0.7693 0.8267 0.4843 1 0.0
W4 W+6 1.17639 0.47539 0.16936 1 0.0
O21 O-2 1.3982 0.5295 0.2152 1 0.0
O173 O-2 0.7198 0.804 0.128 0.5 0.0
K5 K+1 1.1406 0.6279 -0.00084 1 0.0
W25 W+6 0.92506 0.51682 0.33246 1 0.0
O176 O-2 1.2148 0.5457 -0.1094 0.5 0.0
O124 O-2 1.0052 0.5724 0.5183 1 0.0
O130 O-2 1.1575 0.7595 0.538 1 0.0
O79 O-2 0.7463 0.5441 0.2143 1 0.0
O62 O-2 1.0199 0.6254 0.032 1 0.0
O141 O-2 1.0253 0.8783 -0.1198 1 0.0
O121 O-2 0.9365 0.6726 0.517 1 0.0
Si3 Si+4 0.7916 0.6151 0.30169 1 0.0
O99 O-2 0.9648 0.5819 0.3125 1 0.0
O123 O-2 0.9214 0.6098 0.4521 1 0.0
O28 O-2 1.0261 0.4997 0.2063 1 0.0
O2 O-2 1.1686 0.6423 0.23 1 0.0
O101 O-2 0.9982 0.4825 0.35 1 0.0
O31 O-2 1.1837 0.5162 0.1233 1 0.0
O12 O-2 0.8476 0.6505 0.3324 1 0.0
O100 O-2 0.9091 0.5539 0.3736 1 0.0
O163 O-2 0.6882 0.5759 0.0795 1 0.0
W21 W+6 0.76287 0.47224 0.31018 1 0.0
O155 O-2 0.8672 0.9568 0.2898 1 0.0
O60 O-2 1.0032 0.6928 -0.031 1 0.0
O76 O-2 0.6297 0.5437 0.3397 1 0.0
O107 O-2 0.8522 0.913 0.5025 1 0.0
O104 O-2 0.8955 0.8146 0.5384 1 0.0
O43 O-2 1.0293 0.566 0.1102 1 0.0
O128 O-2 1.0711 0.8087 0.4744 1 0.0
O179 O-2 0.7869 1.0107 -0.0335 0.5 0.0
O77 O-2 0.6408 0.5893 0.2376 1 0.0
O139 O-2 0.8924 0.989 0.4523 1 0.0
Co3 Co+2 1.05545 0.64059 0.09357 1 0.0
O22 O-2 1.1944 0.5395 0.2669 1 0.0
O86 O-2 0.8471 0.4788 0.1945 1 0.0
O32 O-2 1.2034 0.4126 0.1574 1 0.0
O105 O-2 0.9642 0.8609 0.4862 1 0.0
O29 O-2 1.0891 0.4737 0.2845 1 0.0
O85 O-2 0.9131 0.4996 0.2738 1 0.0
W11 W+6 0.94912 0.80585 0.13375 1 0.0
O148 O-2 0.7979 0.8187 0.1912 1 0.0
O80 O-2 0.6719 0.6809 0.2033 1 0.0
O44 O-2 0.9417 0.4895 0.1286 1 0.0
O151 O-2 0.7148 0.8831 -0.0067 1 0.0
O136 O-2 1.4857 0.7114 0.1561 1 0.0
O109 O-2 0.95 0.9074 0.4169 1 0.0
O1 O-2 1.2233 0.6135 0.1677 1 0.0
O39 O-2 1.2533 0.784 0.2663 1 0.0
O162 O-2 1.0754 0.8358 0.2284 1 0.0
O161 O-2 0.8647 0.8338 0.2598 1 0.0
O165 O-2 0.8427 0.5152 0.4958 0.5 0.0
O57 O-2 0.8236 0.7326 0.0284 1 0.0
W15 W+6 1.0969 0.86385 0.00753 1 0.0
O106 O-2 0.8423 0.8611 0.4312 1 0.0
W27 W+6 0.85305 0.84789 0.4869 1 0.0
W34 W+6 1.08578 0.74124 0.50465 1 0.0
W6 W+6 1.21817 0.72788 0.24509 1 0.0
O188 O-2 1.0524 0.3803 0.3909 0.5 0.0
O68 O-2 0.9842 0.8776 0.0079 1 0.0
K8 K+1 1.1151 0.55 0.3534 1 0.0
O131 O-2 0.98 0.7073 -0.1716 1 0.0
O142 O-2 0.9437 1.0239 0.0776 1 0.0
O191 O-2 1.0081 1.0065 0.014 0.5 0.0
O97 O-2 0.9076 0.6794 0.2626 1 0.0
O7 O-2 0.9533 0.7269 0.0356 1 0.0
W3 W+6 1.10299 0.51288 0.2453 1 0.0
O160 O-2 1.5002 0.4895 0.1256 1 0.0
O13 O-2 0.8894 0.7662 0.4739 1 0.0
O122 O-2 1.0696 0.6735 0.5224 1 0.0
O66 O-2 0.9965 0.7584 -0.0981 1 0.0
W17 W+6 0.86071 0.76408 -0.0139 1 0.0
O174 O-2 1.2173 0.4254 0.0715 0.5 0.0
O166 O-2 1.2206 0.5455 -0.0324 0.5 0.0
O146 O-2 1.2139 0.7137 0.3651 1 0.0
O126 O-2 0.9472 0.7321 0.588 1 0.0
Si2 Si+4 1.0241 0.7601 0.0545 1 0.0
O89 O-2 0.7338 0.4088 0.3184 1 0.0
O4 O-2 1.0929 0.6557 0.155 1 0.0
O24 O-2 1.1729 0.6221 0.3075 1 0.0
O75 O-2 0.5884 0.6308 0.2982 1 0.0
W32 W+6 0.91055 0.73828 0.53757 1 0.0
O5 O-2 1.0579 0.7812 0.0179 1 0.0
O186 O-2 1.131 0.4646 -0.0533 0.5 0.0
O51 O-2 1.1242 0.9294 0.1356 1 0.0
O170 O-2 1.0982 0.6378 0.6033 0.5 0.0
O27 O-2 1.0688 0.5806 0.2589 1 0.0
W33 W+6 1.02326 0.86775 0.44697 1 0.0
W30 W+6 1.06363 0.67423 0.41631 1 0.0
O120 O-2 1.1269 0.6454 0.3973 1 0.0
O118 O-2 1.1244 0.7129 0.4618 1 0.0
O117 O-2 1.0573 0.6188 0.4551 1 0.0
W12 W+6 0.87988 0.69023 0.07168 1 0.0
Co5 Co+2 0.88629 0.62962 0.39286 1 0.0
W20 W+6 0.83615 0.51553 0.23588 1 0.0
W10 W+6 1.08168 0.87572 0.11336 1 0.0
O185 O-2 1.0355 0.3953 0.3176 0.5 0.0
O133 O-2 0.7445 0.8696 0.2856 1 0.0
W16 W+6 0.92795 0.8839 0.05031 1 0.0
W1 W+6 1.32479 0.56473 0.19695 1 0.0
O16 O-2 0.8677 0.7106 0.4049 1 0.0
K2 K+1 0.7005 0.8065 0.40054 1 0.0
O61 O-2 0.8724 0.6959 -0.0328 1 0.0
K9 K+1 0.7655 0.817 0.0631 1 0.0
Si4 Si+4 0.9225 0.7466 0.43608 1 0.0
O63 O-2 0.9288 0.5939 -0.0351 1 0.0
O147 O-2 1.1105 0.5242 0.568 1 0.0
O49 O-2 1.0052 0.9187 0.0802 1 0.0
Co4 Co+2 0.94806 0.66422 0.32189 1 0.0
O111 O-2 0.8186 0.8115 0.3591 1 0.0
O134 O-2 0.7616 0.968 0.0235 1 0.0
K3 K+1 1.2478 0.8138 0.09154 1 0.0
W5 W+6 1.28856 0.69031 0.15896 1 0.0
W31 W+6 0.99094 0.62805 0.48966 1 0.0
O178 O-2 0.8856 0.8596 -0.103 0.5 0.0
O153 O-2 1.1372 0.9053 0.2868 1 0.0
O18 O-2 1.2594 0.5067 0.1955 1 0.0
O110 O-2 0.9364 0.8526 0.3476 1 0.0
O98 O-2 0.9008 0.6778 0.182 1 0.0
O73 O-2 0.787 0.785 -0.0479 1 0.0
O180 O-2 1.0937 1.0387 0.117 0.5 0.0
O172 O-2 0.9616 0.6354 -0.1166 0.5 0.0
O159 O-2 1.2993 0.454 0.2806 1 0.0
O67 O-2 1.1146 0.7367 -0.0468 1 0.0
O64 O-2 1.0533 0.8359 -0.0432 1 0.0
O30 O-2 1.0785 0.4696 0.1437 1 0.0
O70 O-2 1.1784 0.8419 0.0065 1 0.0
Co1 Co+2 1.11322 0.73943 0.14387 1 0.0
O90 O-2 0.664 0.7093 0.2787 1 0.0
O192 O-2 0.92 0.8093 -0.2288 0.5 0.0
O58 O-2 0.9571 0.6664 0.1037 1 0.0
O3 O-2 1.1218 0.5562 0.186 1 0.0
O41 O-2 1.0452 0.6723 0.3072 1 0.0
O189 O-2 1.2285 0.4733 0.3591 0.5 0.0
O175 O-2 1.128 0.3488 0.2247 0.5 0.0
O152 O-2 0.6945 0.6935 -0.0665 1 0.0
O26 O-2 1.1513 0.46 0.2185 1 0.0
O91 O-2 0.6606 0.6359 0.3747 1 0.0
O156 O-2 1.5055 0.6023 0.185 1 0.0
O42 O-2 0.9771 0.5868 0.1725 1 0.0
O78 O-2 0.5431 0.5325 0.2671 1 0.0
O55 O-2 0.907 0.8149 0.1715 1 0.0
O96 O-2 0.6945 0.79 0.2272 1 0.0
O113 O-2 1.0585 0.7413 0.3899 1 0.0
O114 O-2 1.0548 0.8482 0.3998 1 0.0
W24 W+6 0.85214 0.66202 0.21741 1 0.0
W29 W+6 1.00048 0.79614 0.35959 1 0.0
O144 O-2 1.5629 0.6765 0.1024 1 0.0
O10 O-2 0.7725 0.6438 0.2568 1 0.0
W18 W+6 0.61657 0.56471 0.28613 1 0.0
O14 O-2 0.9472 0.7984 0.4135 1 0.0
W9 W+6 1.22725 0.57943 0.1047 1 0.0
K4 K+1 0.8294 0.563 0.12841 1 0.0
O119 O-2 0.9841 0.6523 0.3835 1 0.0
O45 O-2 1.1483 0.6133 0.0872 1 0.0
W14 W+6 1.03279 0.75977 -0.04779 1 0.0
O132 O-2 0.7496 0.7056 0.4377 1 0.0
O93 O-2 0.5957 0.7306 0.3403 1 0.0
O52 O-2 0.8905 0.7573 0.1 1 0.0
W26 W+6 0.71351 0.57065 0.37966 1 0.0
W28 W+6 0.87127 0.86575 0.3818 1 0.0
O74 O-2 0.6799 0.506 0.2826 1 0.0
O36 O-2 1.3517 0.7349 0.1521 1 0.0
O115 O-2 0.9386 0.7466 0.3399 1 0.0
O125 O-2 1.0134 0.7688 0.5285 1 0.0
O183 O-2 1.1885 0.8176 0.3307 0.5 0.0
O65 O-2 0.9347 0.7892 -0.0365 1 0.0
O112 O-2 0.8299 0.9211 0.3599 1 0.0
O193 O-2 1.524 0.7377 0.2381 0.5 0.0
O135 O-2 0.6942 0.7851 0.5497 1 0.0
O71 O-2 0.8783 0.8285 0.021 1 0.0
O83 O-2 0.7878 0.4609 0.259 1 0.0
O116 O-2 1.0434 0.808 0.3218 1 0.0
W22 W+6 0.65585 0.68624 0.33059 1 0.0
O35 O-2 1.2133 0.7259 0.1392 1 0.0
O137 O-2 0.7022 0.702 0.121 1 0.0
O15 O-2 0.9919 0.7101 0.4545 1 0.0
O194 O-2 1.35 0.7368 0.3525 0.5 0.0
K6 K+1 1.3795 0.5137 0.067 1 0.0
O169 O-2 1.2628 0.3677 0.1152 0.5 0.0
O129 O-2 1.0775 0.9167 0.4646 1 0.0
O157 O-2 0.7451 0.9258 0.0823 1 0.0
O56 O-2 0.8859 0.6365 0.031 1 0.0
O127 O-2 0.8254 0.7195 0.5332 1 0.0
O37 O-2 1.1478 0.7195 0.2776 1 0.0
W7 W+6 1.09134 0.65737 0.27035 1 0.0
O38 O-2 1.158 0.7515 0.2039 1 0.0
O140 O-2 1.4153 0.6186 0.1032 1 0.0
O84 O-2 0.8719 0.5834 0.2267 1 0.0
O46 O-2 1.248 0.5547 0.0625 1 0.0
W8 W+6 1.01452 0.523 0.14877 1 0.0
O138 O-2 0.7976 0.6756 -0.1071 1 0.0
O149 O-2 1.2513 0.6684 0.3787 1 0.0
K1 K+1 0.8011 0.6179 0.4877 1 0.0
O158 O-2 0.969 0.4919 -0.0424 1 0.0
O94 O-2 0.7967 0.7242 0.2133 1 0.0
O47 O-2 1.0155 0.8624 0.1483 1 0.0
O54 O-2 1.0097 0.7536 0.1526 1 0.0
Na1 Na+1 0.7209 0.7432 0.4948 1 0.0
O154 O-2 1.086 0.5175 0.4303 1 0.0
W19 W+6 0.69409 0.60849 0.19967 1 0.0
O33 O-2 1.279 0.7071 0.2134 1 0.0
Na2 Na+1 1.525 0.5851 0.118 1 0.0
O9 O-2 0.7187 0.6101 0.3181 1 0.0
O177 O-2 1.0096 0.9406 0.2982 0.5 0.0
O48 O-2 1.1104 0.8703 0.0644 1 0.0
O92 O-2 0.7332 0.7191 0.3531 1 0.0
O150 O-2 0.7548 0.8056 0.1515 1 0.0
O19 O-2 1.3553 0.6322 0.1883 1 0.0
K10 K+1 0.7101 0.6423 0.0114 1 0.0
W23 W+6 0.72623 0.7306 0.24585 1 0.0
O88 O-2 0.7549 0.5108 0.3573 1 0.0
O182 O-2 1.0335 0.613 -0.2033 0.5 0.0
O95 O-2 0.7902 0.7501 0.289 1 0.0
O103 O-2 0.6911 0.5443 0.4219 1 0.0
O143 O-2 1.5011 0.5555 0.0481 1 0.0
O164 O-2 1.3531 0.4282 0.1251 1 0.0
O40 O-2 1.0351 0.6775 0.2249 1 0.0
O181 O-2 1.2446 0.3565 0.3154 0.5 0.0
O20 O-2 1.3114 0.5496 0.1438 1 0.0
O184 O-2 0.9806 0.404 0.2545 0.5 0.0
O81 O-2 0.7707 0.6305 0.1794 1 0.0
O190 O-2 0.925 0.9161 0.2249 0.5 0.0
O168 O-2 0.6047 0.8864 0.4147 0.5 0.0
O17 O-2 1.3009 0.5872 0.2457 1 0.0
W2 W+6 1.2478 0.60225 0.28513 1 0.0
O53 O-2 0.8961 0.8623 0.0957 1 0.0
Si1 Si+4 1.1497 0.6171 0.1838 1 0.0
O25 O-2 1.301 0.5776 0.3259 1 0.0
O82 O-2 0.6393 0.5902 0.1565 1 0.0
K7 K+1 0.9775 0.775 0.2463 1 0.0
O102 O-2 0.7913 0.6027 0.3984 1 0.0
O167 O-2 0.9663 0.976 0.1451 0.5 0.0
O145 O-2 1.0808 1.0134 0.1976 1 0.0
O6 O-2 1.002 0.812 0.079 1 0.0
W13 W+6 0.94923 0.64798 -0.00347 1 0.0
O69 O-2 1.1011 0.93 -0.005 1 0.0
Co6 Co+2 0.83287 0.73242 0.34674 1 0.0
Co2 Co+2 0.99539 0.66986 0.16616 1 0.0
O11 O-2 0.8196 0.5519 0.2984 1 0.0
O72 O-2 0.8782 0.9382 0.0339 1 0.0
O171 O-2 1.312 0.9074 0.0762 0.5 0.0
O23 O-2 1.271 0.6743 0.2846 1 0.0
O34 O-2 1.2823 0.6452 0.1128 1 0.0
O50 O-2 1.132 0.8204 0.1356 1 0.0
O59 O-2 0.8139 0.6602 0.0892 1 0.0
O187 O-2 0.921 0.4812 -0.0331 0.5 0.0
O8 O-2 1.0745 0.7211 0.0841 1 0.0
O87 O-2 0.8582 0.4622 0.3347 1 0.0
